data_4343923
loop_
_publ_author_name
'Taraba, J.'
'Zak, Z.'

_publ_section_title
;
 Novel cation [N (S O2 N Me3)2]+ and its synthesis and crystal structure.
 Dichloride of imido-bis(sulfuric) acid H N (S O2 Cl)2. Part 1. Crystal
 structures of K N (S O2 Cl)2.(1/2) C H3 C N, K N (S O2 Cl)2.(1/6)C H2
 Cl2, and [P Cl4] [N (S O2 Cl)2]
;
_journal_name_full 'Inorganic Chemistry'
_journal_page_first 3695
_journal_page_last 3700
_journal_volume 45
_journal_year 2006
_chemical_formula_sum 'Cl6 N O4 P S2'
_chemical_name_systematic 'P Cl4 (N (S O2 Cl)2)'
_space_group_IT_number 62
_symmetry_space_group_name_Hall '-P 2ac 2n'
_symmetry_space_group_name_H-M 'P n m a'
_cell_angle_alpha 90
_cell_angle_beta 90
_cell_angle_gamma 90
_cell_formula_units_Z 4
_cell_length_a 10.364
_cell_length_b 10.679
_cell_length_c 10.103
_cell_volume 1118.171
_citation_journal_id_ASTM INOCAJ
_cod_data_source_file Taraba_INOCAJ_2006_775.cif
_cod_data_source_block Cl6N1O4P1S2
_cod_original_formula_sum 'Cl6 N1 O4 P1 S2'
_cod_database_code 4343923

loop_
_symmetry_equiv_pos_as_xyz
x,y,z
-x+1/2,-y,z+1/2
x+1/2,-y+1/2,-z+1/2
-x,y+1/2,-z
-x,-y,-z
x-1/2,y,-z-1/2
-x-1/2,y-1/2,z-1/2
x,-y-1/2,z

loop_
_atom_site_label
_atom_site_type_symbol
_atom_site_fract_x
_atom_site_fract_y
_atom_site_fract_z
_atom_site_occupancy
_atom_site_U_iso_or_equiv
O1 O-2 0.8198 0.6169 0.0892 1 0.0
Cl4 Cl-1 1.08185 0.59366 0.13086 1 0.0
S1 S+6 0.89978 0.62055 0.20313 1 0.0
Cl2 Cl-1 0.89268 0.25 0.45372 1 0.0
Cl3 Cl-1 1.15362 0.39587 0.40399 1 0.0
O2 O-2 0.8848 0.5256 0.2997 1 0.0
P1 P+5 1.05362 0.25 0.36023 1 0.0
N1 N-3 0.9067 0.75 0.2773 1 0.0
Cl1 Cl-1 1.0208 0.25 0.17197 1 0.0
